data_2004714
loop_
_publ_author_name
'Ghosh, K.'
'Pramanik, A.'

_publ_section_title
(1<i>RS</i>,4a<i>SR</i>,12a<i>SR</i>)-1-Methyl-1,2,3,4,4a,5,6,7,12,12a-decahydrodibenzo[<i>a</i>,<i>d</i>]cyclooctene-1,4a-carbolactone
_journal_issue 4
_journal_name_full 'Acta Crystallographica Section C'
_journal_page_first 1029
_journal_page_last 1030
_journal_paper_doi 10.1107/S0108270195013199
_journal_volume 52
_journal_year 1996
_chemical_formula_sum 'C18 H22 O2'
_chemical_formula_weight 270.4
_space_group_IT_number 61
_symmetry_cell_setting orthorhombic
_symmetry_space_group_name_Hall '-P 2ac 2ab'
_symmetry_space_group_name_H-M 'P b c a'
_atom_type_scat_source 'SHELXTL-Plus (Sheldrick, 1990)'
_cell_angle_alpha 90.
_cell_angle_beta 90.
_cell_angle_gamma 90.
_cell_formula_units_Z 8
_cell_length_a 11.873(2)
_cell_length_b 14.322(4)
_cell_length_c 17.541(6)
_cell_measurement_reflns_used 30
_cell_measurement_temperature 295
_cell_measurement_theta_max 15
_cell_measurement_theta_min 8
_cell_volume 2982.8(14)
_computing_cell_refinement P3
_computing_data_collection 'P3 (Siemens, 1982)'
_computing_data_reduction P3
_computing_molecular_graphics 'SHELXTL-Plus XP'
_computing_publication_material SHELXTL-Plus
_computing_structure_refinement SHELXTL-Plus
_computing_structure_solution 'SHELXTL-Plus (Sheldrick, 1990)'
_diffrn_measurement_device 'Siemens R3m/V'
_diffrn_measurement_method \w
_diffrn_radiation_type MoK\a
_diffrn_radiation_wavelength 0.71073
_diffrn_reflns_av_R_equivalents 0
_diffrn_reflns_limit_h_max 12
_diffrn_reflns_limit_h_min 0
_diffrn_reflns_limit_k_max 15
_diffrn_reflns_limit_k_min 0
_diffrn_reflns_limit_l_max 18
_diffrn_reflns_limit_l_min 0
_diffrn_reflns_number 1965
_diffrn_reflns_theta_max 22.5
_diffrn_standards_decay_% 3.0
_diffrn_standards_interval_count 98
_diffrn_standards_number 2
_exptl_absorpt_coefficient_mu 0.077
_exptl_absorpt_correction_type none
_exptl_crystal_colour colourless
_exptl_crystal_density_diffrn 1.204
_exptl_crystal_density_meas 1.20
_exptl_crystal_density_method flotation
_exptl_crystal_description orthorhombic
_exptl_crystal_size_max 0.34
_exptl_crystal_size_mid 0.32
_exptl_crystal_size_min 0.28
_refine_diff_density_max 0.22
_refine_diff_density_min -0.25
_refine_ls_extinction_method none
_refine_ls_goodness_of_fit_obs 1.09
_refine_ls_number_parameters 181
_refine_ls_number_reflns 1316
_refine_ls_R_factor_obs 0.0708
_refine_ls_shift/esd_max 0.000
_refine_ls_structure_factor_coef F
_refine_ls_weighting_details 'w = 1/[\s^2^(F) + 0.0020F^2^]'
_refine_ls_weighting_scheme calc
_refine_ls_wR_factor_obs 0.0705
_reflns_number_observed 1316
_reflns_number_total 1965
_reflns_observed_criterion I>1\s(I)
_cod_data_source_file de1005.cif
_cod_data_source_block de1005a
_cod_depositor_comments
;
The following automatic conversions were performed:

'_refine_ls_weighting_scheme' value 'w = 1/[\s^2^(F) + 0.0020F^2^]'
was changed to 'calc'. New tag '_refine_ls_weighting_details' was
created. The value of the new tag was set to 'w = 1/[\s^2^(F) +
0.0020F^2^]'.

Automatic conversion script
Id: cif_fix_values 3143 2015-03-26 13:38:13Z robertas 
;
_cod_original_cell_volume 2983.0(10)
_cod_database_code 2004714

loop_
_symmetry_equiv_pos_as_xyz
x,y,z
1/2+x,y,1/2-z
x,1/2-y,1/2+z
1/2-x,1/2+y,z
-x,-y,-z
1/2-x,-y,1/2+z
-x,1/2+y,1/2-z
1/2+x,1/2-y,-z

loop_
_atom_site_label
_atom_site_fract_x
_atom_site_fract_y
_atom_site_fract_z
_atom_site_U_iso_or_equiv
C(1) .1694(4) .4852(3) .2472(3) .041(2)
C(2) .0707(4) .5354(3) .2567(3) .051(2)
C(3) .0082(4) .5640(3) .1935(4) .060(2)
C(4) .0426(5) .5411(3) .1214(3) .061(2)
C(5) .1401(5) .4916(3) .1116(3) .054(2)
C(6) .2065(4) .4636(3) .1736(3) .045(2)
C(7) .3146(4) .4134(3) .1590(3) .052(2)
C(8) .3071(4) .3068(3) .1530(3) .056(2)
C(9) .2415(4) .2558(3) .2162(3) .049(2)
C(10) .2748(4) .2757(3) .2989(2) .041(2)
C(11) .4016(4) .2850(3) .3133(3) .047(2)
C(12) .4287(4) .2819(4) .3987(3) .062(2)
C(13) .3472(5) .3408(3) .4460(3) .057(2)
C(14) .2239(4) .3230(3) .4229(2) .049(2)
C(15) .2062(4) .3521(3) .3387(2) .040(1)
C(16) .2321(4) .4540(3) .3181(2) .044(2)
C(17) .2082(5) .2195(3) .4144(3) .054(2)
C(18) .1416(5) .3663(4) .4781(3) .078(2)
O(1) .1796(3) .1629(3) .4615(2) .086(2)
O(2) .2371(3) .1922(2) .3429(2) .052(1)
H(2) .0451 .5399 .3104 .080
H(3) -.0591 .5947 .1967 .080
H(4) -.0045 .5585 .0780 .080
H(5) .1648 .4779 .0620 .080
H(7A) .3543 .4327 .1025 .080
H(7B) .3802 .4300 .1951 .080
H(8A) .2578 .2807 .1014 .080
H(8B) .3866 .2855 .1563 .080
H(9A) .2555 .1890 .2130 .080
H(9B) .1418 .2638 .2142 .080
H(11A) .4438 .3427 .2904 .080
H(11B) .4395 .2353 .2864 .080
H(12A) .4371 .2189 .4120 .080
H(12B) .5156 .3033 .3991 .080
H(13A) .3797 .4147 .4432 .080
H(13B) .3616 .3232 .5009 .080
H(15) .1159 .3410 .3301 .080
H(16A) .2007 .4871 .3628 .080
H(16B) .3181 .4637 .3116 .080
H(18A) .1423 .3366 .5253 .080
H(18B) .1491 .4304 .4791 .080
H(18C) .0605 .3597 .4602 .080

loop_
_geom_angle_atom_site_label_1
_geom_angle_atom_site_label_2
_geom_angle_atom_site_label_3
_geom_angle
_geom_angle_publ_flag
C(2) C(1) C(6) 119.5(4) yes
C(6) C(1) C(16) 122.5(4) yes
C(2) C(3) C(4) 120.4(5) yes
C(4) C(5) C(6) 121.7(5) yes
C(1) C(6) C(7) 122.4(4) yes
C(6) C(7) C(8) 116.2(4) yes
C(8) C(9) C(10) 117.6(4) yes
C(9) C(10) C(15) 115.3(4) yes
C(9) C(10) O(2) 105.3(3) yes
C(15) C(10) O(2) 100.2(3) yes
C(11) C(12) C(13) 112.5(4) yes
C(13) C(14) C(15) 109.6(4) yes
C(15) C(14) C(17) 98.9(3) yes
C(15) C(14) C(18) 114.5(4) yes
C(10) C(15) C(14) 99.8(3) yes
C(14) C(15) C(16) 116.9(3) yes
C(14) C(17) O(1) 129.1(5) yes
O(1) C(17) O(2) 120.7(4) yes
C(2) C(1) C(16) 118.0(4) yes
C(1) C(2) C(3) 120.4(5) yes
C(3) C(4) C(5) 119.5(5) yes
C(1) C(6) C(5) 118.4(4) yes
C(5) C(6) C(7) 119.2(4) yes
C(7) C(8) C(9) 116.9(4) yes
C(9) C(10) C(11) 115.3(4) yes
C(11) C(10) C(15) 112.6(3) yes
C(11) C(10) O(2) 106.2(3) yes
C(10) C(11) C(12) 111.4(4) yes
C(12) C(13) C(14) 111.6(4) yes
C(13) C(14) C(17) 107.9(4) yes
C(13) C(14) C(18) 112.2(4) yes
C(17) C(14) C(18) 112.9(4) yes
C(10) C(15) C(16) 117.8(4) yes
C(1) C(16) C(15) 112.0(3) yes
C(14) C(17) O(2) 110.1(4) yes
C(10) O(2) C(17) 108.9(3) yes

loop_
_geom_bond_atom_site_label_1
_geom_bond_atom_site_label_2
_geom_bond_distance
_geom_bond_publ_flag
C(1) C(2) 1.385(6) yes
C(1) C(16) 1.517(6) yes
C(3) C(4) 1.369(9) yes
C(5) C(6) 1.404(7) yes
C(7) C(8) 1.532(7) yes
C(9) C(10) 1.531(6) yes
C(10) C(15) 1.532(6) yes
C(11) C(12) 1.533(7) yes
C(13) C(14) 1.540(7) yes
C(14) C(17) 1.502(7) yes
C(15) C(16) 1.535(6) yes
C(17) O(2) 1.358(6) yes
C(1) C(6) 1.399(7) yes
C(2) C(3) 1.395(8) yes
C(4) C(5) 1.368(8) yes
C(6) C(7) 1.492(7) yes
C(8) C(9) 1.540(7) yes
C(10) C(11) 1.531(7) yes
C(10) O(2) 1.492(5) yes
C(12) C(13) 1.528(7) yes
C(14) C(15) 1.550(6) yes
C(14) C(18) 1.509(7) yes
C(17) O(1) 1.206(6) yes
